data_7244009
loop_
_publ_author_name
'Ospina-Castro, Mar\'ia L.'
'\'Avila, Edward E.'
'Brice\~no, Alexander'
'Reiber, Andreas'
'Pacheco-Londo\~no, Leonardo C.'
'Galan-Freyle, Nataly J.'

_publ_section_title
;
 Self-assembly and supramolecular isomerism in 1D metal--organometallic
 networks based on transition-metal assemblies from
 1,1&#x2032;-ferrocene-dicarboxylic acid and ancillary nitrogen
 heterocycle ligands
;
_journal_issue 46
_journal_name_full CrystEngComm
_journal_page_first 8198
_journal_page_last 8208
_journal_paper_doi 10.1039/D1CE01204E
_journal_volume 23
_journal_year 2021
_chemical_formula_moiety 'C38 H30 Cu Fe N2 O4'
_chemical_formula_sum 'C38 H30 Cu Fe N2 O4'
_chemical_formula_weight 698.03
_space_group_crystal_system triclinic
_space_group_IT_number 2
_space_group_name_Hall '-P 1'
_space_group_name_H-M_alt 'P -1'
_atom_sites_solution_hydrogens geom
_audit_creation_method SHELXL-2018/3
_audit_update_record
;
2019-07-06 deposited with the CCDC.	2021-11-08 downloaded from the CCDC.
;
_cell_angle_alpha 77.694(3)
_cell_angle_beta 78.073(3)
_cell_angle_gamma 79.980(3)
_cell_formula_units_Z 2
_cell_length_a 10.7394(4)
_cell_length_b 12.0118(5)
_cell_length_c 12.6687(3)
_cell_measurement_reflns_used 39757
_cell_measurement_temperature 100(2)
_cell_measurement_theta_max 73.7060
_cell_measurement_theta_min 3.6248
_cell_volume 1547.74(10)
_computing_cell_refinement
;
CrysAlisPro, Agilent Technologies,
Version 1.171.36.20 (release 27-06-2012 CrysAlis171 .NET)
(compiled Jul 11 2012,15:38:31)
;
_computing_data_collection
;
CrysAlisPro, Agilent Technologies,
Version 1.171.36.20 (release 27-06-2012 CrysAlis171 .NET)
(compiled Jul 11 2012,15:38:31)
;
_computing_data_reduction
;
CrysAlisPro, Agilent Technologies,
Version 1.171.36.20 (release 27-06-2012 CrysAlis171 .NET)
(compiled Jul 11 2012,15:38:31)
;
_computing_molecular_graphics 'DIAMOND (Brandenburg, 1998)'
_computing_publication_material 'PLATON (Spek, 2003)'
_computing_structure_refinement 'SHELXL-2018/3 (Sheldrick, 2018)'
_computing_structure_solution 'SUPERFLIP (Palatinus & Chapuis, 2007)'
_diffrn_ambient_temperature 100(2)
_diffrn_detector_area_resol_mean 10.6144
_diffrn_measured_fraction_theta_full 0.998
_diffrn_measured_fraction_theta_max 0.997
_diffrn_measurement_details
;
#__ type_ start__ end____ width___ exp.time_
  1 omega  -96.00  -45.00   1.0000    1.0000
omega____ theta____ kappa____ phi______ frames
    -      -40.3031  126.0000 -120.0000 51

#__ type_ start__ end____ width___ exp.time_
  2 omega  -37.00   36.00   1.0000    1.0000
omega____ theta____ kappa____ phi______ frames
    -      -40.3031   38.0000  -60.0000 73

#__ type_ start__ end____ width___ exp.time_
  3 omega -116.00  -16.00   1.0000    1.0000
omega____ theta____ kappa____ phi______ frames
    -      -40.3031  -38.0000  150.0000 100

#__ type_ start__ end____ width___ exp.time_
  4 omega -121.00  -80.00   1.0000    2.1700
omega____ theta____ kappa____ phi______ frames
    -      -55.5000 -126.0000 -120.0000 41

#__ type_ start__ end____ width___ exp.time_
  5 omega  -96.00   -8.00   1.0000    2.1700
omega____ theta____ kappa____ phi______ frames
    -      -55.5000  126.0000   30.0000 88

#__ type_ start__ end____ width___ exp.time_
  6 omega  -10.00   16.00   1.0000    2.1700
omega____ theta____ kappa____ phi______ frames
    -      -55.5000   45.0000  -30.0000 26

#__ type_ start__ end____ width___ exp.time_
  7 omega -124.00  -98.00   1.0000    2.1700
omega____ theta____ kappa____ phi______ frames
    -      -55.5000 -126.0000   30.0000 26

#__ type_ start__ end____ width___ exp.time_
  8 omega   43.00  121.00   1.0000    2.1700
omega____ theta____ kappa____ phi______ frames
    -      107.6333 -126.0000  -60.0000 78

#__ type_ start__ end____ width___ exp.time_
  9 omega   86.00  178.00   1.0000    2.1700
omega____ theta____ kappa____ phi______ frames
    -      107.6333   30.0000  150.0000 92

#__ type_ start__ end____ width___ exp.time_
 10 omega   64.00   96.00   1.0000    2.1700
omega____ theta____ kappa____ phi______ frames
    -      107.6333  -95.0000  -30.0000 32

#__ type_ start__ end____ width___ exp.time_
 11 omega   77.00  120.00   1.0000    2.1700
omega____ theta____ kappa____ phi______ frames
    -      107.6333 -126.0000  120.0000 43

#__ type_ start__ end____ width___ exp.time_
 12 omega   63.00   90.00   1.0000    2.1700
omega____ theta____ kappa____ phi______ frames
    -      107.6333  -30.0000 -120.0000 27

#__ type_ start__ end____ width___ exp.time_
 13 omega   35.00   84.00   1.0000    2.1700
omega____ theta____ kappa____ phi______ frames
    -      107.6333  -30.0000  150.0000 49

#__ type_ start__ end____ width___ exp.time_
 14 omega   34.00   93.00   1.0000    2.1700
omega____ theta____ kappa____ phi______ frames
    -      107.6333  -45.0000   60.0000 59

#__ type_ start__ end____ width___ exp.time_
 15 omega   30.00   67.00   1.0000    2.1700
omega____ theta____ kappa____ phi______ frames
    -      107.6333  -30.0000  120.0000 37

#__ type_ start__ end____ width___ exp.time_
 16 omega   99.00  163.00   1.0000    2.1700
omega____ theta____ kappa____ phi______ frames
    -      107.6333  126.0000   60.0000 64

#__ type_ start__ end____ width___ exp.time_
 17 omega   71.00  139.00   1.0000    2.1700
omega____ theta____ kappa____ phi______ frames
    -      107.6333  -77.0000   90.0000 68

#__ type_ start__ end____ width___ exp.time_
 18 omega   34.00  138.00   1.0000    2.1700
omega____ theta____ kappa____ phi______ frames
    -      107.6333  -61.0000  -30.0000 104

#__ type_ start__ end____ width___ exp.time_
 19 omega   81.00  177.00   1.0000    2.1700
omega____ theta____ kappa____ phi______ frames
    -      107.6333   30.0000   60.0000 96

#__ type_ start__ end____ width___ exp.time_
 20 omega -119.00   -7.00   1.0000    1.0000
omega____ theta____ kappa____ phi______ frames
    -      -40.3031  -77.0000   60.0000 112

#__ type_ start__ end____ width___ exp.time_
 21 omega -119.00   -7.00   1.0000    1.0000
omega____ theta____ kappa____ phi______ frames
    -      -40.3031  -77.0000  -90.0000 112

#__ type_ start__ end____ width___ exp.time_
 22 omega -114.00  -11.00   1.0000    1.0000
omega____ theta____ kappa____ phi______ frames
    -      -40.3031  -57.0000  -60.0000 103

#__ type_ start__ end____ width___ exp.time_
 23 omega -134.00  -22.00   1.0000    2.1700
omega____ theta____ kappa____ phi______ frames
    -      -55.5000  -77.0000  -30.0000 112

#__ type_ start__ end____ width___ exp.time_
 24 omega -134.00  -22.00   1.0000    2.1700
omega____ theta____ kappa____ phi______ frames
    -      -55.5000  -77.0000   30.0000 112

#__ type_ start__ end____ width___ exp.time_
 25 omega -134.00  -22.00   1.0000    2.1700
omega____ theta____ kappa____ phi______ frames
    -      -55.5000  -77.0000  150.0000 112

#__ type_ start__ end____ width___ exp.time_
 26 omega -134.00  -22.00   1.0000    2.1700
omega____ theta____ kappa____ phi______ frames
    -      -55.5000  -77.0000 -120.0000 112

#__ type_ start__ end____ width___ exp.time_
 27 omega   77.00  178.00   1.0000    2.1700
omega____ theta____ kappa____ phi______ frames
    -      107.6333   61.0000   90.0000 101

#__ type_ start__ end____ width___ exp.time_
 28 omega   74.00  178.00   1.0000    2.1700
omega____ theta____ kappa____ phi______ frames
    -      107.6333   77.0000   30.0000 104

#__ type_ start__ end____ width___ exp.time_
 29 omega   73.00  178.00   1.0000    2.1700
omega____ theta____ kappa____ phi______ frames
    -      107.6333   27.0000   24.0000 105

#__ type_ start__ end____ width___ exp.time_
 30 omega   24.00  109.00   1.0000    2.1700
omega____ theta____ kappa____ phi______ frames
    -      107.6333  -95.0000   30.0000 85
;
_diffrn_measurement_device_type 'SuperNova, Dual, Cu at zero, Atlas'
_diffrn_measurement_method '\w scans'
_diffrn_orient_matrix_UB_11 0.1409329000
_diffrn_orient_matrix_UB_12 0.0567463000
_diffrn_orient_matrix_UB_13 0.0233011000
_diffrn_orient_matrix_UB_21 -0.0558510000
_diffrn_orient_matrix_UB_22 0.1171002000
_diffrn_orient_matrix_UB_23 0.0355345000
_diffrn_orient_matrix_UB_31 -0.0007177000
_diffrn_orient_matrix_UB_32 -0.0096290000
_diffrn_orient_matrix_UB_33 0.1148240000
_diffrn_radiation_monochromator mirror
_diffrn_radiation_source 'SuperNova (Cu) X-ray Source'
_diffrn_radiation_type CuK\a
_diffrn_radiation_wavelength 1.54184
_diffrn_reflns_av_R_equivalents 0.0631
_diffrn_reflns_av_unetI/netI 0.0237
_diffrn_reflns_Laue_measured_fraction_full 0.998
_diffrn_reflns_Laue_measured_fraction_max 0.997
_diffrn_reflns_limit_h_max 12
_diffrn_reflns_limit_h_min -12
_diffrn_reflns_limit_k_max 14
_diffrn_reflns_limit_k_min -14
_diffrn_reflns_limit_l_max 15
_diffrn_reflns_limit_l_min -15
_diffrn_reflns_number 75556
_diffrn_reflns_point_group_measured_fraction_full 0.998
_diffrn_reflns_point_group_measured_fraction_max 0.997
_diffrn_reflns_theta_full 67.684
_diffrn_reflns_theta_max 67.697
_diffrn_reflns_theta_min 3.628
_exptl_absorpt_coefficient_mu 4.971
_exptl_absorpt_correction_T_max 1.00000
_exptl_absorpt_correction_T_min 0.70099
_exptl_absorpt_correction_type multi-scan
_exptl_absorpt_process_details
;
CrysAlisPro, Agilent Technologies,
Version 1.171.36.20 (release 27-06-2012 CrysAlis171 .NET)
(compiled Jul 11 2012,15:38:31)
Empirical absorption correction using spherical harmonics,
 implemented in SCALE3 ABSPACK scaling algorithm.
;
_exptl_crystal_colour 'dark blue'
_exptl_crystal_density_diffrn 1.498
_exptl_crystal_density_method 'not measured'
_exptl_crystal_description block
_exptl_crystal_F_000 718
_exptl_crystal_recrystallization_method 'Hydrothermal Synthesis'
_exptl_crystal_size_max 0.200
_exptl_crystal_size_mid 0.180
_exptl_crystal_size_min 0.080
_refine_diff_density_max 0.893
_refine_diff_density_min -0.460
_refine_diff_density_rms 0.061
_refine_ls_extinction_method none
_refine_ls_goodness_of_fit_ref 1.063
_refine_ls_hydrogen_treatment constr
_refine_ls_matrix_type full
_refine_ls_number_parameters 453
_refine_ls_number_reflns 5597
_refine_ls_number_restraints 384
_refine_ls_restrained_S_all 1.028
_refine_ls_R_factor_all 0.0348
_refine_ls_R_factor_gt 0.0324
_refine_ls_shift/su_max 0.002
_refine_ls_shift/su_mean 0.000
_refine_ls_structure_factor_coef Fsqd
_refine_ls_weighting_details 'w=1/[\s^2^(Fo^2^)+(0.0515P)^2^+0.8293P] where P=(Fo^2^+2Fc^2^)/3'
_refine_ls_weighting_scheme calc
_refine_ls_wR_factor_gt 0.0854
_refine_ls_wR_factor_ref 0.0873
_reflns_Friedel_coverage 0.000
_reflns_number_gt 5385
_reflns_number_total 5597
_reflns_threshold_expression 'I > 2\s(I)'
_cod_data_source_file d1ce01204e2.cif
_cod_data_source_block Compound_7
_cod_original_cell_volume 1547.73(10)
_cod_database_code 7244009
_publcif_datablock.id {90f6a7f7-15ff-43a2-8cfd-c237460e589c}

_shelx_shelxl_version_number 2018/3
_shelx_space_group_comment
;
The symmetry employed for this shelxl refinement is uniquely defined
by the following loop, which should always be used as a source of
symmetry information in preference to the above space-group names.
They are only intended as comments.
;
_shelx_estimated_absorpt_t_min 0.436
_shelx_estimated_absorpt_t_max 0.692
_publcif_funding_html
;
;

loop_
_space_group_symop_operation_xyz
'x, y, z'
'-x, -y, -z'

loop_
_atom_site_label
_atom_site_type_symbol
_atom_site_fract_x
_atom_site_fract_y
_atom_site_fract_z
_atom_site_U_iso_or_equiv
_atom_site_adp_type
_atom_site_occupancy
_atom_site_site_symmetry_order
_atom_site_calc_flag
_atom_site_refinement_flags_posn
_atom_site_refinement_flags_adp
_atom_site_refinement_flags_occupancy
_atom_site_disorder_assembly
_atom_site_disorder_group
Cu1 Cu 0.91808(2) 0.87872(2) 0.43591(2) 0.01751(9) Uani 1 1 d . . . . .
O1 O 0.73977(12) 0.84378(12) 0.48136(10) 0.0195(3) Uani 1 1 d . . . . .
Fe1 Fe 0.45644(3) 0.79875(3) 0.36556(2) 0.01679(10) Uani 1 1 d . . . . .
C1 C 0.60220(18) 0.72705(17) 0.45078(15) 0.0195(4) Uani 1 1 d . . . . .
C2 C 0.49156(18) 0.77322(18) 0.52093(15) 0.0202(4) Uani 1 1 d . . . . .
H2 H 0.488532 0.832017 0.561413 0.024 Uiso 1 1 calc R U . . .
O2 O 0.82457(13) 0.71552(13) 0.37384(12) 0.0255(3) Uani 1 1 d . . . . .
O3 O 1.09416(13) 0.87266(13) 0.35832(11) 0.0230(3) Uani 1 1 d . . . . .
O4 O 0.84880(14) 1.02457(13) 0.53639(12) 0.0259(3) Uani 1 1 d . . . . .
C3 C 0.38696(19) 0.71558(19) 0.51934(16) 0.0239(4) Uani 1 1 d . . . . .
H3 H 0.302136 0.728417 0.559160 0.029 Uiso 1 1 calc R U . . .
C4 C 0.4322(2) 0.63541(18) 0.44753(17) 0.0250(4) Uani 1 1 d . . . . .
H4 H 0.382402 0.585574 0.430738 0.030 Uiso 1 1 calc R U . . .
C5 C 0.56489(19) 0.64231(17) 0.40491(17) 0.0225(4) Uani 1 1 d . . . . .
H5 H 0.618756 0.598220 0.354835 0.027 Uiso 1 1 calc R U . . .
C6 C 0.30533(18) 0.91167(17) 0.31809(15) 0.0187(4) Uani 1 1 d . . . . .
C7 C 0.40894(19) 0.97132(17) 0.32050(16) 0.0213(4) Uani 1 1 d . . . . .
H7 H 0.406006 1.027190 0.364242 0.026 Uiso 1 1 calc R U . . .
C8 C 0.51709(19) 0.93156(19) 0.24535(16) 0.0242(4) Uani 1 1 d . . . . .
H8 H 0.599091 0.956826 0.230019 0.029 Uiso 1 1 calc R U . . .
C9 C 0.48186(19) 0.84770(19) 0.19705(16) 0.0245(4) Uani 1 1 d . . . . .
H9 H 0.536207 0.807123 0.144355 0.029 Uiso 1 1 calc R U . . .
C10 C 0.35112(19) 0.83520(18) 0.24141(15) 0.0213(4) Uani 1 1 d . . . . .
H10 H 0.302666 0.785040 0.223418 0.026 Uiso 1 1 calc R U . . .
C11 C 0.73155(18) 0.76362(17) 0.43227(15) 0.0185(4) Uani 1 1 d . . . . .
C12 C 1.17516(18) 0.92190(16) 0.38673(15) 0.0186(4) Uani 1 1 d . . . . .
N1A N 0.9782(5) 0.7603(4) 0.5640(2) 0.0152(8) Uani 0.831(3) 1 d . U P A 1
C13A C 1.0388(4) 0.6578(4) 0.5469(2) 0.0217(7) Uani 0.831(3) 1 d . U P A 1
H13A H 1.050159 0.639863 0.475734 0.026 Uiso 0.831(3) 1 calc R U P A 1
C14A C 1.0862(3) 0.5758(3) 0.6297(3) 0.0237(7) Uani 0.831(3) 1 d . U P A 1
H14A H 1.129351 0.503245 0.614792 0.028 Uiso 0.831(3) 1 calc R U P A 1
C15A C 1.0700(3) 0.6007(3) 0.7346(2) 0.0223(6) Uani 0.831(3) 1 d . U P A 1
C16A C 1.0068(3) 0.7093(3) 0.7494(3) 0.0273(7) Uani 0.831(3) 1 d . U P A 1
H16A H 0.994857 0.730767 0.819102 0.033 Uiso 0.831(3) 1 calc R U P A 1
C17A C 0.9626(3) 0.7841(3) 0.6655(2) 0.0236(8) Uani 0.831(3) 1 d . U P A 1
H17A H 0.918357 0.856885 0.678580 0.028 Uiso 0.831(3) 1 calc R U P A 1
N1B N 0.977(3) 0.762(3) 0.539(2) 0.0152(8) Uani 0.169(3) 1 d . U P A 2
C13B C 1.045(3) 0.654(3) 0.5165(17) 0.0217(7) Uani 0.169(3) 1 d . U P A 2
H13B H 1.061215 0.641810 0.442924 0.026 Uiso 0.169(3) 1 calc R U P A 2
C14B C 1.090(2) 0.567(2) 0.5937(16) 0.0237(7) Uani 0.169(3) 1 d . U P A 2
H14B H 1.126387 0.495411 0.571659 0.028 Uiso 0.169(3) 1 calc R U P A 2
C15B C 1.0858(16) 0.5742(15) 0.6967(19) 0.0223(6) Uani 0.169(3) 1 d . U P A 2
C16B C 1.025(2) 0.672(2) 0.7337(16) 0.0273(7) Uani 0.169(3) 1 d . U P A 2
H16B H 1.016248 0.682866 0.807157 0.033 Uiso 0.169(3) 1 calc R U P A 2
C17B C 0.971(2) 0.7690(19) 0.634(2) 0.0236(8) Uani 0.169(3) 1 d . U P A 2
H17B H 0.928869 0.839926 0.654342 0.028 Uiso 0.169(3) 1 calc R U P A 2
C18A C 1.1152(2) 0.5200(2) 0.8281(2) 0.0250(6) Uani 0.831(3) 1 d . . P A 1
H18A H 1.120335 0.549722 0.890514 0.030 Uiso 0.831(3) 1 calc R U P A 1
C19A C 1.1493(2) 0.4077(2) 0.8303(2) 0.0237(6) Uani 0.831(3) 1 d . . P A 1
H19A H 1.143384 0.379853 0.766972 0.028 Uiso 0.831(3) 1 calc R U P A 1
C20A C 1.1958(3) 0.32093(17) 0.92174(17) 0.0257(7) Uani 0.831(3) 1 d G U P A 1
C21A C 1.1931(3) 0.20593(18) 0.9206(2) 0.0288(7) Uani 0.831(3) 1 d G U P A 1
H21A H 1.160090 0.185629 0.864282 0.035 Uiso 0.831(3) 1 calc R U P A 1
C22A C 1.2386(4) 0.12064(16) 1.0018(3) 0.0322(7) Uani 0.831(3) 1 d G U P A 1
H22A H 1.236772 0.042038 1.001019 0.039 Uiso 0.831(3) 1 calc R U P A 1
C23A C 1.2869(4) 0.1503(3) 1.0842(3) 0.0376(8) Uani 0.831(3) 1 d G U P A 1
H23A H 1.318054 0.092044 1.139698 0.045 Uiso 0.831(3) 1 calc R U P A 1
C24A C 1.2897(4) 0.2653(3) 1.0853(2) 0.0434(9) Uani 0.831(3) 1 d G U P A 1
H24A H 1.322652 0.285640 1.141642 0.052 Uiso 0.831(3) 1 calc R U P A 1
C25A C 1.2441(3) 0.3506(2) 1.00412(18) 0.0368(7) Uani 0.831(3) 1 d G U P A 1
H25A H 1.245969 0.429232 1.004907 0.044 Uiso 0.831(3) 1 calc R U P A 1
C18B C 1.1308(12) 0.4716(13) 0.7778(11) 0.0250(6) Uani 0.169(3) 1 d . . P A 2
H18B H 1.152125 0.401716 0.750362 0.030 Uiso 0.169(3) 1 calc R U P A 2
C19B C 1.1452(12) 0.4622(13) 0.8770(11) 0.0237(6) Uani 0.169(3) 1 d . . P A 2
H19B H 1.129759 0.530154 0.907501 0.028 Uiso 0.169(3) 1 calc R U P A 2
C20B C 1.1850(16) 0.3507(11) 0.9480(10) 0.0257(7) Uani 0.169(3) 1 d G U P A 2
C21B C 1.1806(16) 0.2457(14) 0.9204(14) 0.0288(7) Uani 0.169(3) 1 d G U P A 2
H21B H 1.148674 0.243457 0.856455 0.035 Uiso 0.169(3) 1 calc R U P A 2
C22B C 1.223(2) 0.1438(11) 0.986(2) 0.0322(7) Uani 0.169(3) 1 d G U P A 2
H22B H 1.220128 0.071965 0.967623 0.039 Uiso 0.169(3) 1 calc R U P A 2
C23B C 1.270(3) 0.1470(15) 1.0801(19) 0.0376(8) Uani 0.169(3) 1 d G U P A 2
H23B H 1.298867 0.077367 1.125183 0.045 Uiso 0.169(3) 1 calc R U P A 2
C24B C 1.274(2) 0.2521(19) 1.1076(12) 0.0434(9) Uani 0.169(3) 1 d G U P A 2
H24B H 1.306155 0.254260 1.171575 0.052 Uiso 0.169(3) 1 calc R U P A 2
C25B C 1.232(2) 0.3539(14) 1.0416(11) 0.0368(7) Uani 0.169(3) 1 d G U P A 2
H25B H 1.234702 0.425753 1.060408 0.044 Uiso 0.169(3) 1 calc R U P A 2
N2A N 0.8639(4) 1.0001(3) 0.3046(3) 0.0160(6) Uani 0.857(3) 1 d . U P A 1
C26A C 0.9309(4) 1.0122(5) 0.2043(5) 0.0219(9) Uani 0.857(3) 1 d . U P A 1
H26A H 1.010061 0.963757 0.190278 0.026 Uiso 0.857(3) 1 calc R U P A 1
C27A C 0.8904(3) 1.0927(4) 0.1192(4) 0.0254(9) Uani 0.857(3) 1 d . U P A 1
H27A H 0.941293 1.099147 0.047818 0.031 Uiso 0.857(3) 1 calc R U P A 1
C28A C 0.7739(3) 1.1652(3) 0.1376(3) 0.0226(7) Uani 0.857(3) 1 d . U P A 1
C29A C 0.7053(3) 1.1490(3) 0.2453(2) 0.0232(7) Uani 0.857(3) 1 d . U P A 1
H29A H 0.625672 1.195857 0.262363 0.028 Uiso 0.857(3) 1 calc R U P A 1
C30A C 0.7501(3) 1.0683(3) 0.3248(3) 0.0201(7) Uani 0.857(3) 1 d . U P A 1
H30A H 0.700986 1.058779 0.396883 0.024 Uiso 0.857(3) 1 calc R U P A 1
C31A C 0.7197(3) 1.2534(2) 0.0542(2) 0.0269(6) Uani 0.857(3) 1 d . . P A 1
H31A H 0.631741 1.283220 0.072936 0.032 Uiso 0.857(3) 1 calc R U P A 1
C32A C 0.7801(2) 1.2963(2) -0.0448(2) 0.0255(5) Uani 0.857(3) 1 d . . P A 1
H32A H 0.868141 1.267403 -0.064882 0.031 Uiso 0.857(3) 1 calc R U P A 1
C33A C 0.72005(19) 1.38621(14) -0.12634(13) 0.0254(6) Uani 0.857(3) 1 d G U P A 1
C34A C 0.79863(15) 1.44009(17) -0.21743(16) 0.0339(6) Uani 0.857(3) 1 d G U P A 1
H34A H 0.889135 1.418896 -0.226984 0.041 Uiso 0.857(3) 1 calc R U P A 1
C35A C 0.7448(2) 1.52497(19) -0.29456(15) 0.0399(7) Uani 0.857(3) 1 d G U P A 1
H35A H 0.798519 1.561795 -0.356817 0.048 Uiso 0.857(3) 1 calc R U P A 1
C36A C 0.6124(2) 1.5560(2) -0.28059(17) 0.0386(7) Uani 0.857(3) 1 d G U P A 1
H36A H 0.575602 1.613993 -0.333297 0.046 Uiso 0.857(3) 1 calc R U P A 1
C37A C 0.53380(16) 1.5021(2) -0.18949(18) 0.0360(7) Uani 0.857(3) 1 d G U P A 1
H37A H 0.443301 1.523292 -0.179945 0.043 Uiso 0.857(3) 1 calc R U P A 1
C38A C 0.58763(19) 1.41722(17) -0.11237(13) 0.0290(6) Uani 0.857(3) 1 d G U P A 1
H38A H 0.533915 1.380393 -0.050111 0.035 Uiso 0.857(3) 1 calc R U P A 1
N2B N 0.870(3) 0.974(2) 0.319(3) 0.0160(6) Uani 0.143(3) 1 d . U P A 2
C26B C 0.955(4) 0.995(4) 0.201(4) 0.0219(9) Uani 0.143(3) 1 d . U P A 2
H26B H 1.033762 0.945147 0.188953 0.026 Uiso 0.143(3) 1 calc R U P A 2
C27B C 0.924(3) 1.085(4) 0.106(3) 0.0254(9) Uani 0.143(3) 1 d . U P A 2
H27B H 0.981464 1.092005 0.037843 0.031 Uiso 0.143(3) 1 calc R U P A 2
C28B C 0.815(3) 1.155(3) 0.119(2) 0.0226(7) Uani 0.143(3) 1 d . U P A 2
C29B C 0.733(2) 1.153(2) 0.213(2) 0.0232(7) Uani 0.143(3) 1 d . U P A 2
H29B H 0.654136 1.202573 0.221451 0.028 Uiso 0.143(3) 1 calc R U P A 2
C30B C 0.783(3) 1.050(3) 0.316(2) 0.0201(7) Uani 0.143(3) 1 d . U P A 2
H30B H 0.731943 1.055062 0.386194 0.024 Uiso 0.143(3) 1 calc R U P A 2
C31B C 0.7842(19) 1.2481(16) 0.0206(16) 0.0269(6) Uani 0.143(3) 1 d . . P A 2
H31B H 0.853713 1.261246 -0.038510 0.032 Uiso 0.143(3) 1 calc R U P A 2
C32B C 0.6750(15) 1.3109(14) 0.0083(12) 0.0255(5) Uani 0.143(3) 1 d . . P A 2
H32B H 0.603915 1.299473 0.066329 0.031 Uiso 0.143(3) 1 calc R U P A 2
C33B C 0.6534(14) 1.3995(10) -0.0904(9) 0.0254(6) Uani 0.143(3) 1 d G U P A 2
C34B C 0.7505(11) 1.4474(13) -0.1681(11) 0.0339(6) Uani 0.143(3) 1 d G U P A 2
H34B H 0.837746 1.424047 -0.160091 0.041 Uiso 0.143(3) 1 calc R U P A 2
C35B C 0.7200(14) 1.5296(15) -0.2577(11) 0.0399(7) Uani 0.143(3) 1 d G U P A 2
H35B H 0.786335 1.562364 -0.310816 0.048 Uiso 0.143(3) 1 calc R U P A 2
C36B C 0.5924(16) 1.5638(17) -0.2694(12) 0.0386(7) Uani 0.143(3) 1 d G U P A 2
H36B H 0.571481 1.619939 -0.330633 0.046 Uiso 0.143(3) 1 calc R U P A 2
C37B C 0.4953(12) 1.5158(16) -0.1917(14) 0.0360(7) Uani 0.143(3) 1 d G U P A 2
H37B H 0.408037 1.539198 -0.199726 0.043 Uiso 0.143(3) 1 calc R U P A 2
C38B C 0.5258(12) 1.4337(12) -0.1021(10) 0.0290(6) Uani 0.143(3) 1 d G U P A 2
H38B H 0.459447 1.400880 -0.049000 0.035 Uiso 0.143(3) 1 calc R U P A 2

loop_
_atom_site_aniso_label
_atom_site_aniso_U_11
_atom_site_aniso_U_22
_atom_site_aniso_U_33
_atom_site_aniso_U_23
_atom_site_aniso_U_13
_atom_site_aniso_U_12
Cu1 0.01578(15) 0.01819(17) 0.01739(15) -0.00081(11) -0.00431(10) -0.00053(11)
O1 0.0178(6) 0.0202(7) 0.0205(6) -0.0026(5) -0.0047(5) -0.0023(5)
Fe1 0.01504(16) 0.01535(18) 0.01860(16) 0.00078(12) -0.00502(11) -0.00072(12)
C1 0.0194(9) 0.0170(10) 0.0195(9) 0.0033(7) -0.0076(7) 0.0015(8)
C2 0.0199(9) 0.0198(11) 0.0182(9) 0.0014(7) -0.0051(7) 0.0004(8)
O2 0.0189(7) 0.0295(9) 0.0289(7) -0.0106(6) -0.0042(6) 0.0008(6)
O3 0.0179(7) 0.0293(8) 0.0225(7) -0.0056(6) -0.0046(5) -0.0031(6)
O4 0.0245(7) 0.0255(8) 0.0282(7) -0.0107(6) -0.0046(6) 0.0025(6)
C3 0.0201(10) 0.0251(12) 0.0219(9) 0.0063(8) -0.0048(7) -0.0024(8)
C4 0.0244(10) 0.0165(11) 0.0333(11) 0.0048(8) -0.0107(8) -0.0051(8)
C5 0.0227(10) 0.0145(10) 0.0292(10) 0.0004(8) -0.0086(8) 0.0000(8)
C6 0.0194(9) 0.0174(10) 0.0179(9) 0.0022(7) -0.0072(7) -0.0008(7)
C7 0.0247(10) 0.0156(10) 0.0224(9) 0.0039(8) -0.0090(8) -0.0026(8)
C8 0.0213(10) 0.0238(11) 0.0234(9) 0.0081(8) -0.0055(8) -0.0061(8)
C9 0.0218(10) 0.0299(12) 0.0184(9) 0.0003(8) -0.0025(7) -0.0015(8)
C10 0.0199(9) 0.0243(11) 0.0190(9) -0.0009(8) -0.0069(7) -0.0005(8)
C11 0.0187(9) 0.0180(10) 0.0168(8) 0.0024(7) -0.0067(7) -0.0002(7)
C12 0.0200(9) 0.0139(10) 0.0190(9) 0.0031(7) -0.0079(7) 0.0028(7)
N1A 0.0213(8) 0.0169(9) 0.009(2) 0.0012(17) -0.0085(15) -0.0029(7)
C13A 0.0239(12) 0.0223(12) 0.0183(19) -0.0050(16) -0.0037(17) 0.0001(9)
C14A 0.0255(12) 0.0198(14) 0.024(2) -0.0020(15) -0.0075(15) 0.0019(9)
C15A 0.0228(12) 0.0223(18) 0.0214(16) 0.0010(11) -0.0081(11) -0.0032(12)
C16A 0.0422(17) 0.018(2) 0.0248(14) -0.0031(12) -0.0152(12) -0.0013(15)
C17A 0.0401(14) 0.0216(15) 0.0127(19) -0.0074(12) -0.0100(14) -0.0022(11)
N1B 0.0213(8) 0.0169(9) 0.009(2) 0.0012(17) -0.0085(15) -0.0029(7)
C13B 0.0239(12) 0.0223(12) 0.0183(19) -0.0050(16) -0.0037(17) 0.0001(9)
C14B 0.0255(12) 0.0198(14) 0.024(2) -0.0020(15) -0.0075(15) 0.0019(9)
C15B 0.0228(12) 0.0223(18) 0.0214(16) 0.0010(11) -0.0081(11) -0.0032(12)
C16B 0.0422(17) 0.018(2) 0.0248(14) -0.0031(12) -0.0152(12) -0.0013(15)
C17B 0.0401(14) 0.0216(15) 0.0127(19) -0.0074(12) -0.0100(14) -0.0022(11)
C18A 0.0314(13) 0.0240(15) 0.0208(12) -0.0024(11) -0.0111(10) -0.0011(11)
C19A 0.0248(12) 0.0258(15) 0.0191(12) -0.0015(10) -0.0070(9) 0.0007(10)
C20A 0.0227(12) 0.0277(19) 0.0208(14) 0.0013(10) -0.0030(11) 0.0040(12)
C21A 0.0244(12) 0.029(2) 0.0271(11) 0.0033(16) -0.0035(10) 0.0013(14)
C22A 0.0283(16) 0.0267(16) 0.0336(18) 0.0042(14) -0.0034(11) 0.0035(13)
C23A 0.037(2) 0.0376(15) 0.0275(12) 0.0119(10) -0.0073(11) 0.0039(12)
C24A 0.054(2) 0.050(2) 0.0254(17) 0.0008(15) -0.0161(17) -0.0028(15)
C25A 0.0480(17) 0.0312(15) 0.0280(18) -0.0021(14) -0.0089(18) 0.0019(12)
C18B 0.0314(13) 0.0240(15) 0.0208(12) -0.0024(11) -0.0111(10) -0.0011(11)
C19B 0.0248(12) 0.0258(15) 0.0191(12) -0.0015(10) -0.0070(9) 0.0007(10)
C20B 0.0227(12) 0.0277(19) 0.0208(14) 0.0013(10) -0.0030(11) 0.0040(12)
C21B 0.0244(12) 0.029(2) 0.0271(11) 0.0033(16) -0.0035(10) 0.0013(14)
C22B 0.0283(16) 0.0267(16) 0.0336(18) 0.0042(14) -0.0034(11) 0.0035(13)
C23B 0.037(2) 0.0376(15) 0.0275(12) 0.0119(10) -0.0073(11) 0.0039(12)
C24B 0.054(2) 0.050(2) 0.0254(17) 0.0008(15) -0.0161(17) -0.0028(15)
C25B 0.0480(17) 0.0312(15) 0.0280(18) -0.0021(14) -0.0089(18) 0.0019(12)
N2A 0.0195(11) 0.008(2) 0.0170(15) 0.0046(12) -0.0061(9) 0.0013(16)
C26A 0.021(3) 0.022(2) 0.0202(11) -0.0036(14) -0.0025(17) 0.0019(15)
C27A 0.028(2) 0.0290(17) 0.0163(16) -0.0014(11) 0.0005(16) -0.006(2)
C28A 0.0291(19) 0.0203(14) 0.0176(19) -0.0021(10) -0.0060(15) -0.0002(16)
C29A 0.0266(17) 0.0227(12) 0.0162(18) -0.0008(14) -0.0035(11) 0.0036(12)
C30A 0.0149(19) 0.0198(17) 0.0216(12) -0.0031(10) -0.0034(13) 0.0076(13)
C31A 0.0315(15) 0.0249(14) 0.0235(13) -0.0033(11) -0.0073(12) 0.0002(12)
C32A 0.0320(13) 0.0240(13) 0.0217(12) 0.0001(11) -0.0106(9) -0.0050(10)
C33A 0.0350(15) 0.0239(14) 0.0198(12) -0.0027(10) -0.0098(11) -0.0066(12)
C34A 0.0373(16) 0.0376(16) 0.0284(15) 0.0031(12) -0.0114(12) -0.0141(13)
C35A 0.0540(18) 0.0400(16) 0.0264(15) 0.0077(14) -0.0141(14) -0.0171(14)
C36A 0.0605(19) 0.0288(14) 0.0255(12) 0.0039(11) -0.0185(12) -0.0011(13)
C37A 0.0426(18) 0.0358(16) 0.0289(12) -0.0056(11) -0.0145(13) 0.0062(14)
C38A 0.0364(18) 0.0282(14) 0.0210(11) -0.0026(10) -0.0060(12) -0.0016(13)
N2B 0.0195(11) 0.008(2) 0.0170(15) 0.0046(12) -0.0061(9) 0.0013(16)
C26B 0.021(3) 0.022(2) 0.0202(11) -0.0036(14) -0.0025(17) 0.0019(15)
C27B 0.028(2) 0.0290(17) 0.0163(16) -0.0014(11) 0.0005(16) -0.006(2)
C28B 0.0291(19) 0.0203(14) 0.0176(19) -0.0021(10) -0.0060(15) -0.0002(16)
C29B 0.0266(17) 0.0227(12) 0.0162(18) -0.0008(14) -0.0035(11) 0.0036(12)
C30B 0.0149(19) 0.0198(17) 0.0216(12) -0.0031(10) -0.0034(13) 0.0076(13)
C31B 0.0315(15) 0.0249(14) 0.0235(13) -0.0033(11) -0.0073(12) 0.0002(12)
C32B 0.0320(13) 0.0240(13) 0.0217(12) 0.0001(11) -0.0106(9) -0.0050(10)
C33B 0.0350(15) 0.0239(14) 0.0198(12) -0.0027(10) -0.0098(11) -0.0066(12)
C34B 0.0373(16) 0.0376(16) 0.0284(15) 0.0031(12) -0.0114(12) -0.0141(13)
C35B 0.0540(18) 0.0400(16) 0.0264(15) 0.0077(14) -0.0141(14) -0.0171(14)
C36B 0.0605(19) 0.0288(14) 0.0255(12) 0.0039(11) -0.0185(12) -0.0011(13)
C37B 0.0426(18) 0.0358(16) 0.0289(12) -0.0056(11) -0.0145(13) 0.0062(14)
C38B 0.0364(18) 0.0282(14) 0.0210(11) -0.0026(10) -0.0060(12) -0.0016(13)

loop_
_atom_type_symbol
_atom_type_description
_atom_type_scat_dispersion_real
_atom_type_scat_dispersion_imag
_atom_type_scat_source
C C 0.0181 0.0091 'International Tables Vol C Tables 4.2.6.8 and 6.1.1.4'
H H 0.0000 0.0000 'International Tables Vol C Tables 4.2.6.8 and 6.1.1.4'
Cu Cu -1.9646 0.5888 'International Tables Vol C Tables 4.2.6.8 and 6.1.1.4'
Fe Fe -1.1336 3.1974 'International Tables Vol C Tables 4.2.6.8 and 6.1.1.4'
N N 0.0311 0.0180 'International Tables Vol C Tables 4.2.6.8 and 6.1.1.4'
O O 0.0492 0.0322 'International Tables Vol C Tables 4.2.6.8 and 6.1.1.4'

loop_
_geom_angle_atom_site_label_1
_geom_angle_atom_site_label_2
_geom_angle_atom_site_label_3
_geom_angle
_geom_angle_site_symmetry_1
_geom_angle_site_symmetry_3
_geom_angle_publ_flag
N2B Cu1 N1B 169.2(15) . . ?
N2B Cu1 O3 88.4(12) . . ?
N1B Cu1 O3 86.8(10) . . ?
N2B Cu1 O1 88.3(12) . . ?
N1B Cu1 O1 92.7(10) . . ?
O3 Cu1 O1 159.15(6) . . ?
O3 Cu1 N1A 89.58(14) . . ?
O1 Cu1 N1A 92.31(15) . . ?
O3 Cu1 N2A 88.50(14) . . ?
O1 Cu1 N2A 89.76(14) . . ?
N1A Cu1 N2A 177.9(2) . . ?
N2B Cu1 O4 89.4(11) . . ?
N1B Cu1 O4 101.4(10) . . ?
O3 Cu1 O4 115.60(6) . . ?
O1 Cu1 O4 84.95(5) . . ?
N1A Cu1 O4 94.67(13) . . ?
N2A Cu1 O4 85.46(13) . . ?
C11 O1 Cu1 106.50(11) . . ?
C2 Fe1 C6 121.19(8) . . ?
C2 Fe1 C7 105.95(8) . . ?
C6 Fe1 C7 41.29(8) . . ?
C2 Fe1 C3 40.91(8) . . ?
C6 Fe1 C3 105.07(8) . . ?
C7 Fe1 C3 120.65(8) . . ?
C2 Fe1 C1 41.15(7) . . ?
C6 Fe1 C1 158.91(8) . . ?
C7 Fe1 C1 123.16(8) . . ?
C3 Fe1 C1 68.82(8) . . ?
C2 Fe1 C4 68.59(9) . . ?
C6 Fe1 C4 120.89(8) . . ?
C7 Fe1 C4 156.89(9) . . ?
C3 Fe1 C4 40.63(9) . . ?
C1 Fe1 C4 68.39(8) . . ?
C2 Fe1 C8 122.82(9) . . ?
C6 Fe1 C8 68.73(8) . . ?
C7 Fe1 C8 40.82(8) . . ?
C3 Fe1 C8 157.88(9) . . ?
C1 Fe1 C8 108.94(8) . . ?
C4 Fe1 C8 160.75(9) . . ?
C2 Fe1 C10 158.02(8) . . ?
C6 Fe1 C10 41.10(8) . . ?
C7 Fe1 C10 69.12(8) . . ?
C3 Fe1 C10 121.85(8) . . ?
C1 Fe1 C10 159.20(8) . . ?
C4 Fe1 C10 107.09(9) . . ?
C8 Fe1 C10 68.25(8) . . ?
C2 Fe1 C5 68.86(8) . . ?
C6 Fe1 C5 157.79(9) . . ?
C7 Fe1 C5 160.28(9) . . ?
C3 Fe1 C5 68.67(8) . . ?
C1 Fe1 C5 40.61(8) . . ?
C4 Fe1 C5 40.69(8) . . ?
C8 Fe1 C5 124.89(8) . . ?
C10 Fe1 C5 122.82(8) . . ?
C2 Fe1 C9 159.56(9) . . ?
C6 Fe1 C9 68.64(8) . . ?
C7 Fe1 C9 68.71(8) . . ?
C3 Fe1 C9 158.93(9) . . ?
C1 Fe1 C9 124.08(8) . . ?
C4 Fe1 C9 124.04(9) . . ?
C8 Fe1 C9 40.46(9) . . ?
C10 Fe1 C9 40.41(8) . . ?
C5 Fe1 C9 109.15(8) . . ?
C5 C1 C2 107.86(18) . . ?
C5 C1 C11 127.74(18) . . ?
C2 C1 C11 124.40(19) . . ?
C5 C1 Fe1 69.92(11) . . ?
C2 C1 Fe1 68.77(10) . . ?
C11 C1 Fe1 127.01(13) . . ?
C3 C2 C1 108.07(18) . . ?
C3 C2 Fe1 70.09(11) . . ?
C1 C2 Fe1 70.08(11) . . ?
C3 C2 H2 126.0 . . ?
C1 C2 H2 126.0 . . ?
Fe1 C2 H2 125.4 . . ?
C12 O3 Cu1 120.70(12) . . ?
C12 O4 Cu1 161.51(13) 2_776 . ?
C4 C3 C2 107.74(18) . . ?
C4 C3 Fe1 69.81(12) . . ?
C2 C3 Fe1 69.00(11) . . ?
C4 C3 H3 126.1 . . ?
C2 C3 H3 126.1 . . ?
Fe1 C3 H3 126.6 . . ?
C3 C4 C5 108.56(19) . . ?
C3 C4 Fe1 69.56(12) . . ?
C5 C4 Fe1 69.86(12) . . ?
C3 C4 H4 125.7 . . ?
C5 C4 H4 125.7 . . ?
Fe1 C4 H4 126.4 . . ?
C1 C5 C4 107.77(18) . . ?
C1 C5 Fe1 69.48(11) . . ?
C4 C5 Fe1 69.45(11) . . ?
C1 C5 H5 126.1 . . ?
C4 C5 H5 126.1 . . ?
Fe1 C5 H5 126.5 . . ?
C7 C6 C10 107.91(17) . . ?
C7 C6 C12 126.50(18) . 1_455 ?
C10 C6 C12 125.51(19) . 1_455 ?
C7 C6 Fe1 69.41(11) . . ?
C10 C6 Fe1 70.27(11) . . ?
C12 C6 Fe1 123.49(13) 1_455 . ?
C8 C7 C6 107.50(18) . . ?
C8 C7 Fe1 70.27(12) . . ?
C6 C7 Fe1 69.29(11) . . ?
C8 C7 H7 126.3 . . ?
C6 C7 H7 126.3 . . ?
Fe1 C7 H7 125.8 . . ?
C9 C8 C7 108.61(18) . . ?
C9 C8 Fe1 70.26(12) . . ?
C7 C8 Fe1 68.91(11) . . ?
C9 C8 H8 125.7 . . ?
C7 C8 H8 125.7 . . ?
Fe1 C8 H8 126.7 . . ?
C10 C9 C8 108.07(18) . . ?
C10 C9 Fe1 69.40(11) . . ?
C8 C9 Fe1 69.29(11) . . ?
C10 C9 H9 126.0 . . ?
C8 C9 H9 126.0 . . ?
Fe1 C9 H9 126.9 . . ?
C9 C10 C6 107.92(19) . . ?
C9 C10 Fe1 70.20(11) . . ?
C6 C10 Fe1 68.63(11) . . ?
C9 C10 H10 126.0 . . ?
C6 C10 H10 126.0 . . ?
Fe1 C10 H10 126.7 . . ?
O2 C11 O1 123.71(18) . . ?
O2 C11 C1 120.56(18) . . ?
O1 C11 C1 115.72(16) . . ?
O4 C12 O3 124.89(18) 2_776 . ?
O4 C12 C6 120.73(18) 2_776 1_655 ?
O3 C12 C6 114.38(17) . 1_655 ?
C13A N1A C17A 118.1(4) . . ?
C13A N1A Cu1 119.74(19) . . ?
C17A N1A Cu1 122.2(4) . . ?
N1A C13A C14A 122.2(2) . . ?
N1A C13A H13A 118.9 . . ?
C14A C13A H13A 118.9 . . ?
C13A C14A C15A 119.5(3) . . ?
C13A C14A H14A 120.2 . . ?
C15A C14A H14A 120.2 . . ?
C16A C15A C14A 116.7(3) . . ?
C16A C15A C18A 119.4(3) . . ?
C14A C15A C18A 123.9(3) . . ?
C17A C16A C15A 120.5(3) . . ?
C17A C16A H16A 119.7 . . ?
C15A C16A H16A 119.7 . . ?
C16A C17A N1A 123.0(4) . . ?
C16A C17A H17A 118.5 . . ?
N1A C17A H17A 118.5 . . ?
C17B N1B C13B 111(2) . . ?
C17B N1B Cu1 124(3) . . ?
C13B N1B Cu1 124.9(19) . . ?
C14B C13B N1B 124.7(18) . . ?
C14B C13B H13B 117.7 . . ?
N1B C13B H13B 117.7 . . ?
C15B C14B C13B 125(2) . . ?
C15B C14B H14B 117.7 . . ?
C13B C14B H14B 117.7 . . ?
C14B C15B C16B 119.5(17) . . ?
C14B C15B C18B 121(2) . . ?
C16B C15B C18B 119(2) . . ?
C15B C16B C17B 111.4(16) . . ?
C15B C16B H16B 124.3 . . ?
C17B C16B H16B 124.3 . . ?
N1B C17B C16B 129(2) . . ?
N1B C17B H17B 115.7 . . ?
C16B C17B H17B 115.7 . . ?
C19A C18A C15A 123.9(3) . . ?
C19A C18A H18A 118.1 . . ?
C15A C18A H18A 118.1 . . ?
C18A C19A C20A 126.9(2) . . ?
C18A C19A H19A 116.6 . . ?
C20A C19A H19A 116.6 . . ?
C21A C20A C25A 120.0 . . ?
C21A C20A C19A 117.20(18) . . ?
C25A C20A C19A 122.78(18) . . ?
C22A C21A C20A 120.0 . . ?
C22A C21A H21A 120.0 . . ?
C20A C21A H21A 120.0 . . ?
C21A C22A C23A 120.0 . . ?
C21A C22A H22A 120.0 . . ?
C23A C22A H22A 120.0 . . ?
C24A C23A C22A 120.0 . . ?
C24A C23A H23A 120.0 . . ?
C22A C23A H23A 120.0 . . ?
C23A C24A C25A 120.0 . . ?
C23A C24A H24A 120.0 . . ?
C25A C24A H24A 120.0 . . ?
C24A C25A C20A 120.0 . . ?
C24A C25A H25A 120.0 . . ?
C20A C25A H25A 120.0 . . ?
C19B C18B C15B 131.2(16) . . ?
C19B C18B H18B 114.4 . . ?
C15B C18B H18B 114.4 . . ?
C18B C19B C20B 123.8(14) . . ?
C18B C19B H19B 118.1 . . ?
C20B C19B H19B 118.1 . . ?
C21B C20B C25B 120.0 . . ?
C21B C20B C19B 121.8(11) . . ?
C25B C20B C19B 118.2(12) . . ?
C22B C21B C20B 120.0 . . ?
C22B C21B H21B 120.0 . . ?
C20B C21B H21B 120.0 . . ?
C23B C22B C21B 120.0 . . ?
C23B C22B H22B 120.0 . . ?
C21B C22B H22B 120.0 . . ?
C22B C23B C24B 120.0 . . ?
C22B C23B H23B 120.0 . . ?
C24B C23B H23B 120.0 . . ?
C23B C24B C25B 120.0 . . ?
C23B C24B H24B 120.0 . . ?
C25B C24B H24B 120.0 . . ?
C24B C25B C20B 120.0 . . ?
C24B C25B H25B 120.0 . . ?
C20B C25B H25B 120.0 . . ?
C26A N2A C30A 119.1(3) . . ?
C26A N2A Cu1 124.2(3) . . ?
C30A N2A Cu1 116.7(3) . . ?
N2A C26A C27A 122.3(3) . . ?
N2A C26A H26A 118.9 . . ?
C27A C26A H26A 118.9 . . ?
C26A C27A C28A 120.0(3) . . ?
C26A C27A H27A 120.0 . . ?
C28A C27A H27A 120.0 . . ?
C27A C28A C29A 115.9(3) . . ?
C27A C28A C31A 125.4(3) . . ?
C29A C28A C31A 118.7(3) . . ?
C30A C29A C28A 121.1(3) . . ?
C30A C29A H29A 119.4 . . ?
C28A C29A H29A 119.4 . . ?
C29A C30A N2A 121.6(3) . . ?
C29A C30A H30A 119.2 . . ?
N2A C30A H30A 119.2 . . ?
C32A C31A C28A 127.0(3) . . ?
C32A C31A H31A 116.5 . . ?
C28A C31A H31A 116.5 . . ?
C31A C32A C33A 124.7(2) . . ?
C31A C32A H32A 117.6 . . ?
C33A C32A H32A 117.6 . . ?
C34A C33A C38A 120.0 . . ?
C34A C33A C32A 118.90(16) . . ?
C38A C33A C32A 121.10(16) . . ?
C33A C34A C35A 120.0 . . ?
C33A C34A H34A 120.0 . . ?
C35A C34A H34A 120.0 . . ?
C36A C35A C34A 120.0 . . ?
C36A C35A H35A 120.0 . . ?
C34A C35A H35A 120.0 . . ?
C35A C36A C37A 120.0 . . ?
C35A C36A H36A 120.0 . . ?
C37A C36A H36A 120.0 . . ?
C38A C37A C36A 120.0 . . ?
C38A C37A H37A 120.0 . . ?
C36A C37A H37A 120.0 . . ?
C37A C38A C33A 120.0 . . ?
C37A C38A H38A 120.0 . . ?
C33A C38A H38A 120.0 . . ?
C30B N2B C26B 105(3) . . ?
C30B N2B Cu1 128(3) . . ?
C26B N2B Cu1 126(2) . . ?
C27B C26B N2B 126(3) . . ?
C27B C26B H26B 116.9 . . ?
N2B C26B H26B 116.9 . . ?
C28B C27B C26B 118(3) . . ?
C28B C27B H27B 120.8 . . ?
C26B C27B H27B 120.8 . . ?
C29B C28B C27B 124(3) . . ?
C29B C28B C31B 118(2) . . ?
C27B C28B C31B 118(3) . . ?
C28B C29B C30B 113(2) . . ?
C28B C29B H29B 123.5 . . ?
C30B C29B H29B 123.5 . . ?
N2B C30B C29B 133(3) . . ?
N2B C30B H30B 113.6 . . ?
C29B C30B H30B 113.6 . . ?
C32B C31B C28B 127.8(19) . . ?
C32B C31B H31B 116.1 . . ?
C28B C31B H31B 116.1 . . ?
C31B C32B C33B 124.5(16) . . ?
C31B C32B H32B 117.8 . . ?
C33B C32B H32B 117.8 . . ?
C34B C33B C38B 120.0 . . ?
C34B C33B C32B 124.6(11) . . ?
C38B C33B C32B 115.4(11) . . ?
C33B C34B C35B 120.0 . . ?
C33B C34B H34B 120.0 . . ?
C35B C34B H34B 120.0 . . ?
C36B C35B C34B 120.0 . . ?
C36B C35B H35B 120.0 . . ?
C34B C35B H35B 120.0 . . ?
C35B C36B C37B 120.0 . . ?
C35B C36B H36B 120.0 . . ?
C37B C36B H36B 120.0 . . ?
C38B C37B C36B 120.0 . . ?
C38B C37B H37B 120.0 . . ?
C36B C37B H37B 120.0 . . ?
C37B C38B C33B 120.0 . . ?
C37B C38B H38B 120.0 . . ?
C33B C38B H38B 120.0 . . ?

loop_
_geom_bond_atom_site_label_1
_geom_bond_atom_site_label_2
_geom_bond_distance
_geom_bond_site_symmetry_2
_geom_bond_publ_flag
Cu1 N2B 1.78(2) . ?
Cu1 N1B 1.82(3) . ?
Cu1 O3 1.9395(14) . ?
Cu1 O1 1.9737(14) . ?
Cu1 N1A 2.050(4) . ?
Cu1 N2A 2.074(3) . ?
Cu1 O4 2.3128(14) . ?
O1 C11 1.276(2) . ?
Fe1 C2 2.0298(19) . ?
Fe1 C6 2.0309(18) . ?
Fe1 C7 2.032(2) . ?
Fe1 C3 2.044(2) . ?
Fe1 C1 2.0473(18) . ?
Fe1 C4 2.048(2) . ?
Fe1 C8 2.050(2) . ?
Fe1 C10 2.0528(19) . ?
Fe1 C5 2.0531(19) . ?
Fe1 C9 2.0633(19) . ?
C1 C5 1.423(3) . ?
C1 C2 1.433(3) . ?
C1 C11 1.487(3) . ?
C2 C3 1.424(3) . ?
C2 H2 0.9500 . ?
O2 C11 1.247(2) . ?
O3 C12 1.279(3) . ?
O4 C12 1.239(2) 2_776 ?
C3 C4 1.421(3) . ?
C3 H3 0.9500 . ?
C4 C5 1.426(3) . ?
C4 H4 0.9500 . ?
C5 H5 0.9500 . ?
C6 C7 1.433(3) . ?
C6 C10 1.434(3) . ?
C6 C12 1.486(3) 1_455 ?
C7 C8 1.424(3) . ?
C7 H7 0.9500 . ?
C8 C9 1.422(3) . ?
C8 H8 0.9500 . ?
C9 C10 1.422(3) . ?
C9 H9 0.9500 . ?
C10 H10 0.9500 . ?
N1A C13A 1.327(7) . ?
N1A C17A 1.347(3) . ?
C13A C14A 1.391(5) . ?
C13A H13A 0.9500 . ?
C14A C15A 1.394(4) . ?
C14A H14A 0.9500 . ?
C15A C16A 1.393(4) . ?
C15A C18A 1.471(4) . ?
C16A C17A 1.347(5) . ?
C16A H16A 0.9500 . ?
C17A H17A 0.9500 . ?
N1B C17B 1.22(2) . ?
N1B C13B 1.43(4) . ?
C13B C14B 1.37(3) . ?
C13B H13B 0.9500 . ?
C14B C15B 1.32(2) . ?
C14B H14B 0.9500 . ?
C15B C16B 1.36(2) . ?
C15B C18B 1.51(2) . ?
C16B C17B 1.65(3) . ?
C16B H16B 0.9500 . ?
C17B H17B 0.9500 . ?
C18A C19A 1.331(4) . ?
C18A H18A 0.9500 . ?
C19A C20A 1.490(3) . ?
C19A H19A 0.9500 . ?
C20A C21A 1.3900 . ?
C20A C25A 1.3900 . ?
C21A C22A 1.3900 . ?
C21A H21A 0.9500 . ?
C22A C23A 1.3900 . ?
C22A H22A 0.9500 . ?
C23A C24A 1.3900 . ?
C23A H23A 0.9500 . ?
C24A C25A 1.3900 . ?
C24A H24A 0.9500 . ?
C25A H25A 0.9500 . ?
C18B C19B 1.278(18) . ?
C18B H18B 0.9500 . ?
C19B C20B 1.494(18) . ?
C19B H19B 0.9500 . ?
C20B C21B 1.3900 . ?
C20B C25B 1.3900 . ?
C21B C22B 1.3900 . ?
C21B H21B 0.9500 . ?
C22B C23B 1.3900 . ?
C22B H22B 0.9500 . ?
C23B C24B 1.3900 . ?
C23B H23B 0.9500 . ?
C24B C25B 1.3900 . ?
C24B H24B 0.9500 . ?
C25B H25B 0.9500 . ?
N2A C26A 1.316(7) . ?
N2A C30A 1.357(4) . ?
C26A C27A 1.375(8) . ?
C26A H26A 0.9500 . ?
C27A C28A 1.401(4) . ?
C27A H27A 0.9500 . ?
C28A C29A 1.401(4) . ?
C28A C31A 1.463(5) . ?
C29A C30A 1.345(5) . ?
C29A H29A 0.9500 . ?
C30A H30A 0.9500 . ?
C31A C32A 1.328(4) . ?
C31A H31A 0.9500 . ?
C32A C33A 1.486(3) . ?
C32A H32A 0.9500 . ?
C33A C34A 1.3900 . ?
C33A C38A 1.3900 . ?
C34A C35A 1.3900 . ?
C34A H34A 0.9500 . ?
C35A C36A 1.3900 . ?
C35A H35A 0.9500 . ?
C36A C37A 1.3900 . ?
C36A H36A 0.9500 . ?
C37A C38A 1.3900 . ?
C37A H37A 0.9500 . ?
C38A H38A 0.9500 . ?
N2B C30B 1.19(3) . ?
N2B C26B 1.58(5) . ?
C26B C27B 1.48(6) . ?
C26B H26B 0.9500 . ?
C27B C28B 1.33(3) . ?
C27B H27B 0.9500 . ?
C28B C29B 1.32(3) . ?
C28B C31B 1.54(4) . ?
C29B C30B 1.70(4) . ?
C29B H29B 0.9500 . ?
C30B H30B 0.9500 . ?
C31B C32B 1.30(2) . ?
C31B H31B 0.9500 . ?
C32B C33B 1.489(18) . ?
C32B H32B 0.9500 . ?
C33B C34B 1.3900 . ?
C33B C38B 1.3900 . ?
C34B C35B 1.3900 . ?
C34B H34B 0.9500 . ?
C35B C36B 1.3900 . ?
C35B H35B 0.9500 . ?
C36B C37B 1.3900 . ?
C36B H36B 0.9500 . ?
C37B C38B 1.3900 . ?
C37B H37B 0.9500 . ?
C38B H38B 0.9500 . ?

loop_
_geom_torsion_atom_site_label_1
_geom_torsion_atom_site_label_2
_geom_torsion_atom_site_label_3
_geom_torsion_atom_site_label_4
_geom_torsion
_geom_torsion_site_symmetry_1
_geom_torsion_site_symmetry_2
_geom_torsion_site_symmetry_3
_geom_torsion_site_symmetry_4
_geom_torsion_publ_flag
C5 C1 C2 C3 0.9(2) . . . . ?
C11 C1 C2 C3 -178.83(17) . . . . ?
Fe1 C1 C2 C3 60.05(13) . . . . ?
C5 C1 C2 Fe1 -59.19(13) . . . . ?
C11 C1 C2 Fe1 121.11(18) . . . . ?
C1 C2 C3 C4 -0.8(2) . . . . ?
Fe1 C2 C3 C4 59.27(14) . . . . ?
C1 C2 C3 Fe1 -60.04(13) . . . . ?
C2 C3 C4 C5 0.4(2) . . . . ?
Fe1 C3 C4 C5 59.15(14) . . . . ?
C2 C3 C4 Fe1 -58.76(13) . . . . ?
C2 C1 C5 C4 -0.6(2) . . . . ?
C11 C1 C5 C4 179.06(18) . . . . ?
Fe1 C1 C5 C4 -59.10(13) . . . . ?
C2 C1 C5 Fe1 58.47(13) . . . . ?
C11 C1 C5 Fe1 -121.84(19) . . . . ?
C3 C4 C5 C1 0.1(2) . . . . ?
Fe1 C4 C5 C1 59.11(13) . . . . ?
C3 C4 C5 Fe1 -58.97(14) . . . . ?
C10 C6 C7 C8 0.2(2) . . . . ?
C12 C6 C7 C8 177.25(17) 1_455 . . . ?
Fe1 C6 C7 C8 60.16(13) . . . . ?
C10 C6 C7 Fe1 -59.97(13) . . . . ?
C12 C6 C7 Fe1 117.08(18) 1_455 . . . ?
C6 C7 C8 C9 -0.3(2) . . . . ?
Fe1 C7 C8 C9 59.21(14) . . . . ?
C6 C7 C8 Fe1 -59.54(13) . . . . ?
C7 C8 C9 C10 0.3(2) . . . . ?
Fe1 C8 C9 C10 58.73(14) . . . . ?
C7 C8 C9 Fe1 -58.39(13) . . . . ?
C8 C9 C10 C6 -0.2(2) . . . . ?
Fe1 C9 C10 C6 58.44(13) . . . . ?
C8 C9 C10 Fe1 -58.66(14) . . . . ?
C7 C6 C10 C9 0.0(2) . . . . ?
C12 C6 C10 C9 -177.07(17) 1_455 . . . ?
Fe1 C6 C10 C9 -59.41(13) . . . . ?
C7 C6 C10 Fe1 59.43(13) . . . . ?
C12 C6 C10 Fe1 -117.66(18) 1_455 . . . ?
Cu1 O1 C11 O2 4.2(2) . . . . ?
Cu1 O1 C11 C1 -177.26(12) . . . . ?
C5 C1 C11 O2 -3.0(3) . . . . ?
C2 C1 C11 O2 176.69(17) . . . . ?
Fe1 C1 C11 O2 -95.2(2) . . . . ?
C5 C1 C11 O1 178.47(18) . . . . ?
C2 C1 C11 O1 -1.9(3) . . . . ?
Fe1 C1 C11 O1 86.2(2) . . . . ?
Cu1 O3 C12 O4 0.5(3) . . . 2_776 ?
Cu1 O3 C12 C6 -178.82(12) . . . 1_655 ?
C17A N1A C13A C14A -0.2(7) . . . . ?
Cu1 N1A C13A C14A 177.4(3) . . . . ?
N1A C13A C14A C15A 0.2(7) . . . . ?
C13A C14A C15A C16A -0.6(5) . . . . ?
C13A C14A C15A C18A 179.4(3) . . . . ?
C14A C15A C16A C17A 1.1(5) . . . . ?
C18A C15A C16A C17A -178.9(3) . . . . ?
C15A C16A C17A N1A -1.3(6) . . . . ?
C13A N1A C17A C16A 0.8(7) . . . . ?
Cu1 N1A C17A C16A -176.8(3) . . . . ?
N2B Cu1 N1B C17B -178(7) . . . . ?
O3 Cu1 N1B C17B 118(3) . . . . ?
O1 Cu1 N1B C17B -83(3) . . . . ?
O4 Cu1 N1B C17B 2(3) . . . . ?
N2B Cu1 N1B C13B 8(10) . . . . ?
O3 Cu1 N1B C13B -56(3) . . . . ?
O1 Cu1 N1B C13B 103(3) . . . . ?
O4 Cu1 N1B C13B -172(2) . . . . ?
C17B N1B C13B C14B 5(5) . . . . ?
Cu1 N1B C13B C14B 179(2) . . . . ?
N1B C13B C14B C15B -7(5) . . . . ?
C13B C14B C15B C16B 5(4) . . . . ?
C13B C14B C15B C18B 177(2) . . . . ?
C14B C15B C16B C17B -2(3) . . . . ?
C18B C15B C16B C17B -174.0(15) . . . . ?
C13B N1B C17B C16B -2(5) . . . . ?
Cu1 N1B C17B C16B -177.0(17) . . . . ?
C15B C16B C17B N1B 1(4) . . . . ?
C16A C15A C18A C19A 164.0(3) . . . . ?
C14A C15A C18A C19A -16.0(5) . . . . ?
C15A C18A C19A C20A -180.0(3) . . . . ?
C18A C19A C20A C21A 163.0(2) . . . . ?
C18A C19A C20A C25A -19.0(4) . . . . ?
C25A C20A C21A C22A 0.0 . . . . ?
C19A C20A C21A C22A 178.1(3) . . . . ?
C20A C21A C22A C23A 0.0 . . . . ?
C21A C22A C23A C24A 0.0 . . . . ?
C22A C23A C24A C25A 0.0 . . . . ?
C23A C24A C25A C20A 0.0 . . . . ?
C21A C20A C25A C24A 0.0 . . . . ?
C19A C20A C25A C24A -178.0(3) . . . . ?
C14B C15B C18B C19B 173.3(19) . . . . ?
C16B C15B C18B C19B -15(3) . . . . ?
C15B C18B C19B C20B 176.6(15) . . . . ?
C18B C19B C20B C21B -15(2) . . . . ?
C18B C19B C20B C25B 162.4(13) . . . . ?
C25B C20B C21B C22B 0.0 . . . . ?
C19B C20B C21B C22B 177.5(16) . . . . ?
C20B C21B C22B C23B 0.0 . . . . ?
C21B C22B C23B C24B 0.0 . . . . ?
C22B C23B C24B C25B 0.0 . . . . ?
C23B C24B C25B C20B 0.0 . . . . ?
C21B C20B C25B C24B 0.0 . . . . ?
C19B C20B C25B C24B -177.6(15) . . . . ?
C30A N2A C26A C27A 0.7(9) . . . . ?
Cu1 N2A C26A C27A 178.9(5) . . . . ?
N2A C26A C27A C28A -0.1(10) . . . . ?
C26A C27A C28A C29A -0.2(7) . . . . ?
C26A C27A C28A C31A -179.5(5) . . . . ?
C27A C28A C29A C30A 0.0(6) . . . . ?
C31A C28A C29A C30A 179.3(3) . . . . ?
C28A C29A C30A N2A 0.7(6) . . . . ?
C26A N2A C30A C29A -1.0(7) . . . . ?
Cu1 N2A C30A C29A -179.3(3) . . . . ?
C27A C28A C31A C32A -14.9(6) . . . . ?
C29A C28A C31A C32A 165.8(3) . . . . ?
C28A C31A C32A C33A -180.0(3) . . . . ?
C31A C32A C33A C34A 167.3(2) . . . . ?
C31A C32A C33A C38A -12.3(3) . . . . ?
C38A C33A C34A C35A 0.0 . . . . ?
C32A C33A C34A C35A -179.6(2) . . . . ?
C33A C34A C35A C36A 0.0 . . . . ?
C34A C35A C36A C37A 0.0 . . . . ?
C35A C36A C37A C38A 0.0 . . . . ?
C36A C37A C38A C33A 0.0 . . . . ?
C34A C33A C38A C37A 0.0 . . . . ?
C32A C33A C38A C37A 179.6(2) . . . . ?
N1B Cu1 N2B C30B 148(7) . . . . ?
O3 Cu1 N2B C30B -148(4) . . . . ?
O1 Cu1 N2B C30B 53(4) . . . . ?
O4 Cu1 N2B C30B -32(4) . . . . ?
N1B Cu1 N2B C26B -49(10) . . . . ?
O3 Cu1 N2B C26B 15(3) . . . . ?
O1 Cu1 N2B C26B -144(3) . . . . ?
O4 Cu1 N2B C26B 131(3) . . . . ?
C30B N2B C26B C27B -5(6) . . . . ?
Cu1 N2B C26B C27B -171(4) . . . . ?
N2B C26B C27B C28B -1(7) . . . . ?
C26B C27B C28B C29B 2(6) . . . . ?
C26B C27B C28B C31B 180(3) . . . . ?
C27B C28B C29B C30B 1(5) . . . . ?
C31B C28B C29B C30B -177(2) . . . . ?
C26B N2B C30B C29B 10(5) . . . . ?
Cu1 N2B C30B C29B 175(2) . . . . ?
C28B C29B C30B N2B -9(5) . . . . ?
C29B C28B C31B C32B -16(4) . . . . ?
C27B C28B C31B C32B 166(3) . . . . ?
C28B C31B C32B C33B -180.0(18) . . . . ?
C31B C32B C33B C34B -17(2) . . . . ?
C31B C32B C33B C38B 162.4(15) . . . . ?
C38B C33B C34B C35B 0.0 . . . . ?
C32B C33B C34B C35B 179.9(15) . . . . ?
C33B C34B C35B C36B 0.0 . . . . ?
C34B C35B C36B C37B 0.0 . . . . ?
C35B C36B C37B C38B 0.0 . . . . ?
C36B C37B C38B C33B 0.0 . . . . ?
C34B C33B C38B C37B 0.0 . . . . ?
C32B C33B C38B C37B -179.9(13) . . . . ?

loop_
_publcif_info_exptl_table_extra_item
sin_theta_over_lambda_max

loop_
_publcif_info_exptl_table_header_item
?
